data_7206638
loop_
_publ_author_name
'Cai, Weizhao'
'Katrusiak, Andrzej'

_publ_section_title
;
 Enantiomeric crystallization of (+-)-trans-1,2-diaminocyclohexane under
 pressure
;
_journal_issue 22
_journal_name_full CrystEngComm
_journal_page_first 6742
_journal_paper_doi 10.1039/c1ce05553d
_journal_volume 13
_journal_year 2011
_chemical_absolute_configuration unk
_chemical_formula_moiety 'C6 H14 N2'
_chemical_formula_sum 'C6 H14 N2'
_chemical_formula_weight 114.19
_chemical_name_common (+-)-trans-1,2-Diaminocyclohexane
_chemical_name_systematic
;
(+-)-trans-1,2-Diaminocyclohexane
;
_space_group_IT_number 18
_symmetry_cell_setting orthorhombic
_symmetry_space_group_name_Hall 'P 2 2ab'
_symmetry_space_group_name_H-M 'P 21 21 2'
_atom_sites_solution_hydrogens geom
_atom_sites_solution_primary direct
_atom_sites_solution_secondary difmap
_audit_creation_method SHELXL-97
_cell_angle_alpha 90.00
_cell_angle_beta 90.00
_cell_angle_gamma 90.00
_cell_formula_units_Z 2
_cell_length_a 8.5210(17)
_cell_length_b 5.2696(11)
_cell_length_c 7.7240(15)
_cell_measurement_pressure 360000
_cell_measurement_reflns_used 1311
_cell_measurement_temperature 296(2)
_cell_measurement_theta_max 27.32
_cell_measurement_theta_min 3.56
_cell_volume 346.83(12)
_computing_cell_refinement 'CrysAlis (Oxford Diffraction, 2004)'
_computing_data_collection 'CrysAlis (Oxford Diffraction, 2004)'
_computing_data_reduction 'CrysAlis (Oxford Diffraction, 2004)'
_computing_molecular_graphics 'Mercury (Macrae et al., 2008)'
_computing_publication_material 'SHELXL-97 (Sheldrick, 2008)'
_computing_structure_refinement 'SHELXL-97 (Sheldrick, 2008)'
_computing_structure_solution 'SHELXS-97 (Sheldrick, 2008)'
_diffrn_ambient_temperature 296(2)
_diffrn_measured_fraction_theta_full 0.247
_diffrn_measured_fraction_theta_max 0.247
_diffrn_measurement_device_type 'Kuma KM4CCD \k geometry'
_diffrn_measurement_method
;HP omega scans - for more details see:
A. Budzianowski, A. Katrusiak in High-Pressure Crystallography
(Eds.: A. Katrusiak, P. F. McMillan),
Dordrecht: Kluwer Acad. Publ., 2004 pp.157-168
;
_diffrn_radiation_monochromator graphite
_diffrn_radiation_source 'fine-focus sealed tube'
_diffrn_radiation_type MoK\a
_diffrn_radiation_wavelength 0.71073
_diffrn_reflns_av_R_equivalents 0.1472
_diffrn_reflns_av_sigmaI/netI 0.0600
_diffrn_reflns_limit_h_max 8
_diffrn_reflns_limit_h_min -8
_diffrn_reflns_limit_k_max 6
_diffrn_reflns_limit_k_min -6
_diffrn_reflns_limit_l_max 5
_diffrn_reflns_limit_l_min -5
_diffrn_reflns_number 1311
_diffrn_reflns_theta_full 27.32
_diffrn_reflns_theta_max 27.32
_diffrn_reflns_theta_min 3.56
_exptl_absorpt_coefficient_mu 0.067
_exptl_absorpt_correction_T_max 0.93
_exptl_absorpt_correction_T_min 0.49
_exptl_absorpt_correction_type analytical
_exptl_absorpt_process_details
;
Katrusiak, A. (2003). REDSHABS - Program for correcting
reflections intensities for DAC absorption, gasket shadowing
and sample crystal absorption. Adam Mickiewicz University, Pozna\'n.
Katrusiak, A. (2004). Z. Kristallogr. 219, 461-467
;
_exptl_crystal_colour colourless
_exptl_crystal_density_diffrn 1.093
_exptl_crystal_density_method 'not measured'
_exptl_crystal_description plate-shaped
_exptl_crystal_F_000 128
_exptl_crystal_size_max 0.40
_exptl_crystal_size_mid 0.32
_exptl_crystal_size_min 0.28
_refine_diff_density_max 0.101
_refine_diff_density_min -0.075
_refine_diff_density_rms 0.024
_refine_ls_abs_structure_details 'Flack H D (1983), Acta Cryst. A39, 876-881'
_refine_ls_abs_structure_Flack 9(10)
_refine_ls_extinction_method none
_refine_ls_goodness_of_fit_ref 1.155
_refine_ls_hydrogen_treatment constr
_refine_ls_matrix_type full
_refine_ls_number_parameters 40
_refine_ls_number_reflns 201
_refine_ls_number_restraints 8
_refine_ls_restrained_S_all 1.205
_refine_ls_R_factor_all 0.0715
_refine_ls_R_factor_gt 0.0535
_refine_ls_shift/su_max 0.000
_refine_ls_shift/su_mean 0.000
_refine_ls_structure_factor_coef Fsqd
_refine_ls_weighting_details 'calc w=1/[\s^2^(Fo^2^)+(0.0692P)^2^+0.0000P] where P=(Fo^2^+2Fc^2^)/3'
_refine_ls_weighting_scheme calc
_refine_ls_wR_factor_gt 0.1201
_refine_ls_wR_factor_ref 0.1278
_reflns_number_gt 162
_reflns_number_total 201
_reflns_threshold_expression >2sigma(I)
_cod_data_source_file c1ce05553d.txt
_cod_data_source_block (+-)-trans-1,2-Diaminocyclohexane_0.36GPa
_cod_original_sg_symbol_Hall 'P 2 2ab '
_cod_database_code 7206638

loop_
_symmetry_equiv_pos_as_xyz
'x, y, z'
'-x, -y, z'
'x+1/2, -y+1/2, -z'
'-x+1/2, y+1/2, -z'

loop_
_atom_site_label
_atom_site_type_symbol
_atom_site_fract_x
_atom_site_fract_y
_atom_site_fract_z
_atom_site_U_iso_or_equiv
_atom_site_adp_type
_atom_site_occupancy
_atom_site_symmetry_multiplicity
_atom_site_calc_flag
_atom_site_refinement_flags
N1 N 0.6282(10) 0.1714(14) 1.0069(13) 0.054(3) Uani 1 1 d G
H1 H 0.5931 0.1484 1.1101 0.064 Uiso 1 1 d GD
H2 H 0.7027 0.2783 0.9888 0.064 Uiso 1 1 d GD
C1 C 0.5381(13) 0.1343(9) 0.8436(17) 0.044(4) Uani 1 1 d D
H3 H 0.4539 0.2609 0.8399 0.053 Uiso 1 1 calc R
C2 C 0.6335(12) 0.1642(11) 0.6901(18) 0.041(3) Uani 1 1 d U
H4 H 0.7175 0.0400 0.6935 0.049 Uiso 1 1 calc R
H5 H 0.6813 0.3312 0.6924 0.049 Uiso 1 1 calc R
C3 C 0.5399(10) 0.1323(11) 0.5119(16) 0.047(4) Uani 1 1 d .
H6 H 0.4614 0.2645 0.5010 0.057 Uiso 1 1 calc R
H7 H 0.6117 0.1459 0.4149 0.057 Uiso 1 1 calc R

loop_
_atom_site_aniso_label
_atom_site_aniso_U_11
_atom_site_aniso_U_22
_atom_site_aniso_U_33
_atom_site_aniso_U_23
_atom_site_aniso_U_13
_atom_site_aniso_U_12
N1 0.055(6) 0.081(5) 0.025(12) 0.004(5) -0.016(3) -0.011(5)
C1 0.047(8) 0.044(3) 0.041(19) -0.006(6) -0.004(4) 0.019(4)
C2 0.047(5) 0.048(3) 0.028(10) -0.019(5) 0.012(4) -0.008(4)
C3 0.065(10) 0.053(3) 0.024(18) -0.001(6) -0.002(3) -0.002(5)

loop_
_atom_type_symbol
_atom_type_description
_atom_type_scat_dispersion_real
_atom_type_scat_dispersion_imag
_atom_type_scat_source
C C 0.0033 0.0016 'International Tables Vol C Tables 4.2.6.8 and 6.1.1.4'
H H 0.0000 0.0000 'International Tables Vol C Tables 4.2.6.8 and 6.1.1.4'
N N 0.0061 0.0033 'International Tables Vol C Tables 4.2.6.8 and 6.1.1.4'

loop_
_geom_angle_atom_site_label_1
_geom_angle_atom_site_label_2
_geom_angle_atom_site_label_3
_geom_angle
_geom_angle_site_symmetry_1
_geom_angle_site_symmetry_3
C1 N1 H1 125.9 . .
C1 N1 H2 109.2 . .
H1 N1 H2 120.0 . .
C2 C1 N1 112.9(14) . .
C2 C1 C1 109.5(4) . 2_655
N1 C1 C1 109.5(5) . 2_655
C2 C1 H3 108.3 . .
N1 C1 H3 108.3 . .
C1 C1 H3 108.3 2_655 .
C1 C2 C3 114.4(13) . .
C1 C2 H4 108.6 . .
C3 C2 H4 108.6 . .
C1 C2 H5 108.6 . .
C3 C2 H5 108.6 . .
H4 C2 H5 107.6 . .
C3 C3 C2 108.2(5) 2_655 .
C3 C3 H6 110.1 2_655 .
C2 C3 H6 110.1 . .
C3 C3 H7 110.1 2_655 .
C2 C3 H7 110.1 . .
H6 C3 H7 108.4 . .

loop_
_geom_bond_atom_site_label_1
_geom_bond_atom_site_label_2
_geom_bond_distance
_geom_bond_site_symmetry_2
N1 C1 1.490(16) .
N1 H1 0.8600 .
N1 H2 0.8600 .
C1 C2 1.446(19) .
C1 C1 1.558(14) 2_655
C1 H3 0.9800 .
C2 C3 1.600(18) .
C2 H4 0.9700 .
C2 H5 0.9700 .
C3 C3 1.551(12) 2_655
C3 H6 0.9700 .
C3 H7 0.9700 .

loop_
_geom_torsion_atom_site_label_1
_geom_torsion_atom_site_label_2
_geom_torsion_atom_site_label_3
_geom_torsion_atom_site_label_4
_geom_torsion
_geom_torsion_site_symmetry_1
_geom_torsion_site_symmetry_4
N1 C1 C2 C3 -178.6(6) . .
C1 C1 C2 C3 59.1(11) 2_655 .
C1 C2 C3 C3 -56.8(10) . 2_655
